data_4509860
loop_
_publ_author_name
'Minkov, Vasily S.'
'Beloborodova, Alina A.'
'Drebushchak, Valeri A.'
'Boldyreva, Elena V.'

_publ_section_title
;
 Furosemide Solvates: Can They Serve As Precursors to Different Polymorphs
 of Furosemide?
;
_journal_issue 2
_journal_name_full 'Crystal Growth &amp; Design'
_journal_page_first 513
_journal_paper_doi 10.1021/cg401257w
_journal_volume 14
_journal_year 2014
_chemical_formula_moiety 'C12 H11 Cl1 N2 O5 S1, C4 H8 O2'
_chemical_formula_sum 'C16 H19 Cl N2 O7 S'
_chemical_formula_weight 418.85
_chemical_name_common 'furosemide 1,4-dioxane solvate'
_chemical_name_systematic
; 
 ? 
;
_space_group_IT_number 2
_symmetry_cell_setting triclinic
_symmetry_space_group_name_Hall '-P 1'
_symmetry_space_group_name_H-M 'P -1'
_atom_sites_solution_hydrogens geom
_atom_sites_solution_primary direct
_atom_sites_solution_secondary difmap
_audit_creation_method SHELXL-97
_cell_angle_alpha 86.247(5)
_cell_angle_beta 79.053(5)
_cell_angle_gamma 80.548(5)
_cell_formula_units_Z 2
_cell_length_a 7.9759(5)
_cell_length_b 10.6923(7)
_cell_length_c 10.9369(7)
_cell_measurement_reflns_used 13251
_cell_measurement_temperature 150
_cell_measurement_theta_max 29.55
_cell_measurement_theta_min 1.90
_cell_volume 902.74(10)
_computing_structure_refinement 'SHELXL-97 (Sheldrick, 1997)'
_computing_structure_solution 'SHELXS-97 (Sheldrick, 1990)'
_diffrn_ambient_temperature 150
_diffrn_detector_area_resol_mean 6.67
_diffrn_measured_fraction_theta_full 0.992
_diffrn_measured_fraction_theta_max 0.992
_diffrn_measurement_device_type 'STOE IPDS 2'
_diffrn_measurement_method 'rotation method'
_diffrn_radiation_monochromator 'plane graphite'
_diffrn_radiation_source 'fine-focus sealed tube'
_diffrn_radiation_type MoK\a
_diffrn_radiation_wavelength 0.71073
_diffrn_reflns_av_R_equivalents 0.0358
_diffrn_reflns_av_sigmaI/netI 0.0396
_diffrn_reflns_limit_h_max 9
_diffrn_reflns_limit_h_min -10
_diffrn_reflns_limit_k_max 14
_diffrn_reflns_limit_k_min -14
_diffrn_reflns_limit_l_max 15
_diffrn_reflns_limit_l_min -14
_diffrn_reflns_number 11250
_diffrn_reflns_theta_full 29.17
_diffrn_reflns_theta_max 29.17
_diffrn_reflns_theta_min 1.90
_exptl_absorpt_coefficient_mu 0.371
_exptl_absorpt_correction_T_max 0.978
_exptl_absorpt_correction_T_min 0.899
_exptl_absorpt_correction_type numerical
_exptl_absorpt_process_details 'X-SHAPE; Stoe & Cie, 2003'
_exptl_crystal_colour colorless
_exptl_crystal_density_diffrn 1.541
_exptl_crystal_density_method 'not measured'
_exptl_crystal_description plate
_exptl_crystal_F_000 436
_exptl_crystal_size_max 0.38
_exptl_crystal_size_mid 0.24
_exptl_crystal_size_min 0.06
_refine_diff_density_max 0.334
_refine_diff_density_min -0.544
_refine_diff_density_rms 0.061
_refine_ls_extinction_method none
_refine_ls_goodness_of_fit_ref 1.016
_refine_ls_hydrogen_treatment refxyz
_refine_ls_matrix_type full
_refine_ls_number_parameters 301
_refine_ls_number_reflns 4839
_refine_ls_number_restraints 0
_refine_ls_restrained_S_all 1.016
_refine_ls_R_factor_all 0.0519
_refine_ls_R_factor_gt 0.0345
_refine_ls_shift/su_max 0.000
_refine_ls_shift/su_mean 0.000
_refine_ls_structure_factor_coef Fsqd
_refine_ls_weighting_details 'calc w=1/[\s^2^(Fo^2^)+(0.0524P)^2^+0.0000P] where P=(Fo^2^+2Fc^2^)/3'
_refine_ls_weighting_scheme calc
_refine_ls_wR_factor_gt 0.0818
_refine_ls_wR_factor_ref 0.0907
_reflns_number_gt 3733
_reflns_number_total 4839
_reflns_threshold_expression >2sigma(I)
_cod_data_source_file cg401257w_si_004.cif
_cod_data_source_block II
_cod_original_sg_symbol_H-M P-1
_cod_database_code 4509860

loop_
_symmetry_equiv_pos_as_xyz
'x, y, z'
'-x, -y, -z'

loop_
_atom_site_label
_atom_site_type_symbol
_atom_site_fract_x
_atom_site_fract_y
_atom_site_fract_z
_atom_site_U_iso_or_equiv
_atom_site_adp_type
_atom_site_occupancy
_atom_site_symmetry_multiplicity
_atom_site_calc_flag
Cl1 Cl 0.40955(5) 0.29960(3) 0.14142(4) 0.02697(10) Uani 1 1 d
S1 S 0.67467(5) 0.32470(3) -0.12470(4) 0.02235(10) Uani 1 1 d
O2 O 0.93830(14) -0.25390(10) -0.00323(11) 0.0244(2) Uani 1 1 d
O1 O 1.00182(15) -0.12996(11) -0.17275(11) 0.0270(3) Uani 1 1 d
H1 H 1.067(3) -0.196(2) -0.196(2) 0.032 Uiso 1 1 d
O6 O 1.19351(15) -0.34200(11) -0.25697(11) 0.0291(3) Uani 1 1 d
N2 N 0.75197(18) 0.41801(12) -0.04658(14) 0.0242(3) Uani 1 1 d
H3 H 0.841(3) 0.380(2) -0.0221(19) 0.029 Uiso 1 1 d
H4 H 0.675(3) 0.458(2) 0.0091(19) 0.029 Uiso 1 1 d
C5 C 0.66456(19) 0.18104(13) -0.03568(14) 0.0197(3) Uani 1 1 d
O4 O 0.79836(17) 0.29355(11) -0.23535(11) 0.0322(3) Uani 1 1 d
N1 N 0.69804(18) -0.15556(12) 0.18420(13) 0.0236(3) Uani 1 1 d
H2 H 0.771(3) -0.214(2) 0.1521(18) 0.028 Uiso 1 1 d
O5 O 0.50401(15) 0.38689(10) -0.13642(12) 0.0290(3) Uani 1 1 d
O3 O 0.70185(16) -0.00878(10) 0.40637(12) 0.0297(3) Uani 1 1 d
O7 O 1.22954(18) -0.50661(12) -0.45445(12) 0.0355(3) Uani 1 1 d
C4 C 0.55915(19) 0.17106(13) 0.08179(15) 0.0205(3) Uani 1 1 d
C7 C 0.91540(19) -0.15083(14) -0.05947(14) 0.0207(3) Uani 1 1 d
C1 C 0.79182(18) -0.04041(13) -0.00802(14) 0.0192(3) Uani 1 1 d
C2 C 0.68757(19) -0.04797(13) 0.11241(14) 0.0196(3) Uani 1 1 d
C3 C 0.56951(19) 0.06135(13) 0.15486(15) 0.0213(3) Uani 1 1 d
H5 H 0.498(2) 0.0605(18) 0.2365(18) 0.026 Uiso 1 1 d
C6 C 0.77944(19) 0.07367(13) -0.07844(15) 0.0203(3) Uani 1 1 d
H6 H 0.854(2) 0.0796(17) -0.1578(18) 0.024 Uiso 1 1 d
C8 C 0.5984(2) -0.17222(14) 0.30771(15) 0.0246(3) Uani 1 1 d
H7 H 0.478(3) -0.1286(19) 0.3100(18) 0.030 Uiso 1 1 d
H8 H 0.598(3) -0.263(2) 0.3191(19) 0.030 Uiso 1 1 d
C12 C 0.6768(2) -0.13321(14) 0.40986(15) 0.0240(3) Uani 1 1 d
C13 C 1.3366(2) -0.34721(16) -0.35876(17) 0.0295(3) Uani 1 1 d
H13A H 1.436(3) -0.410(2) -0.3364(19) 0.035 Uiso 1 1 d
H13B H 1.376(3) -0.265(2) -0.3724(19) 0.035 Uiso 1 1 d
C16 C 1.1276(2) -0.46108(16) -0.23775(17) 0.0293(3) Uani 1 1 d
H16A H 1.028(3) -0.448(2) -0.174(2) 0.035 Uiso 1 1 d
H16B H 1.217(3) -0.525(2) -0.209(2) 0.035 Uiso 1 1 d
C11 C 0.7326(2) -0.19629(16) 0.50879(16) 0.0285(3) Uani 1 1 d
H11 H 0.730(3) -0.283(2) 0.5276(19) 0.034 Uiso 1 1 d
C15 C 1.0829(2) -0.49913(18) -0.35616(18) 0.0333(4) Uani 1 1 d
H15A H 0.996(3) -0.437(2) -0.377(2) 0.040 Uiso 1 1 d
H15B H 1.048(3) -0.583(2) -0.347(2) 0.040 Uiso 1 1 d
C10 C 0.7983(2) -0.10698(18) 0.57164(17) 0.0325(4) Uani 1 1 d
H10 H 0.848(3) -0.122(2) 0.642(2) 0.039 Uiso 1 1 d
C14 C 1.2872(3) -0.38623(17) -0.47523(18) 0.0362(4) Uani 1 1 d
H14A H 1.383(3) -0.393(2) -0.543(2) 0.043 Uiso 1 1 d
H14B H 1.191(3) -0.322(2) -0.498(2) 0.043 Uiso 1 1 d
C9 C 0.7774(2) 0.00318(18) 0.50669(19) 0.0336(4) Uani 1 1 d
H9 H 0.808(3) 0.084(2) 0.514(2) 0.040 Uiso 1 1 d

loop_
_atom_site_aniso_label
_atom_site_aniso_U_11
_atom_site_aniso_U_22
_atom_site_aniso_U_33
_atom_site_aniso_U_23
_atom_site_aniso_U_13
_atom_site_aniso_U_12
Cl1 0.02596(18) 0.01746(16) 0.0345(2) -0.00145(14) -0.00380(15) 0.00343(13)
S1 0.02782(19) 0.01537(16) 0.02481(19) 0.00289(13) -0.00917(15) -0.00248(13)
O2 0.0261(5) 0.0179(5) 0.0283(6) -0.0005(4) -0.0068(4) 0.0016(4)
O1 0.0308(6) 0.0207(5) 0.0255(6) -0.0028(4) 0.0000(5) 0.0024(4)
O6 0.0299(6) 0.0228(5) 0.0331(6) -0.0095(5) 0.0014(5) -0.0043(4)
N2 0.0233(6) 0.0166(6) 0.0336(7) 0.0006(5) -0.0088(6) -0.0018(5)
C5 0.0229(7) 0.0143(6) 0.0229(7) 0.0017(5) -0.0079(6) -0.0023(5)
O4 0.0452(7) 0.0239(6) 0.0250(6) 0.0040(5) -0.0034(5) -0.0035(5)
N1 0.0294(7) 0.0145(5) 0.0243(7) 0.0004(5) -0.0018(5) 0.0002(5)
O5 0.0328(6) 0.0205(5) 0.0370(7) 0.0034(5) -0.0178(5) -0.0020(4)
O3 0.0371(6) 0.0184(5) 0.0346(6) 0.0004(5) -0.0085(5) -0.0059(4)
O7 0.0514(8) 0.0279(6) 0.0301(6) -0.0062(5) -0.0047(6) -0.0153(5)
C4 0.0197(6) 0.0159(6) 0.0269(8) -0.0014(5) -0.0081(6) -0.0013(5)
C7 0.0208(7) 0.0186(6) 0.0242(7) -0.0036(5) -0.0077(6) -0.0026(5)
C1 0.0199(6) 0.0162(6) 0.0230(7) -0.0007(5) -0.0081(6) -0.0025(5)
C2 0.0216(7) 0.0161(6) 0.0226(7) -0.0006(5) -0.0081(6) -0.0029(5)
C3 0.0209(7) 0.0166(6) 0.0262(8) -0.0007(6) -0.0050(6) -0.0022(5)
C6 0.0221(7) 0.0165(6) 0.0233(7) -0.0014(5) -0.0076(6) -0.0023(5)
C8 0.0299(8) 0.0168(6) 0.0263(8) 0.0015(6) -0.0029(6) -0.0049(6)
C12 0.0268(7) 0.0169(6) 0.0268(8) 0.0001(6) -0.0017(6) -0.0027(5)
C13 0.0281(8) 0.0253(8) 0.0348(9) -0.0066(7) 0.0001(7) -0.0079(6)
C16 0.0312(8) 0.0244(7) 0.0321(9) -0.0023(7) -0.0028(7) -0.0065(6)
C11 0.0299(8) 0.0246(7) 0.0287(8) 0.0019(6) -0.0027(7) -0.0019(6)
C15 0.0343(9) 0.0317(8) 0.0381(10) -0.0016(7) -0.0112(8) -0.0118(7)
C10 0.0311(9) 0.0370(9) 0.0297(9) -0.0038(7) -0.0083(7) -0.0022(7)
C14 0.0514(11) 0.0268(8) 0.0307(9) -0.0006(7) -0.0021(8) -0.0133(8)
C9 0.0340(9) 0.0304(8) 0.0389(10) -0.0074(7) -0.0096(8) -0.0065(7)

loop_
_atom_type_symbol
_atom_type_description
_atom_type_scat_dispersion_real
_atom_type_scat_dispersion_imag
_atom_type_scat_source
C C 0.0033 0.0016 'International Tables Vol C Tables 4.2.6.8 and 6.1.1.4'
H H 0.0000 0.0000 'International Tables Vol C Tables 4.2.6.8 and 6.1.1.4'
Cl Cl 0.1484 0.1585 'International Tables Vol C Tables 4.2.6.8 and 6.1.1.4'
N N 0.0061 0.0033 'International Tables Vol C Tables 4.2.6.8 and 6.1.1.4'
O O 0.0106 0.0060 'International Tables Vol C Tables 4.2.6.8 and 6.1.1.4'
S S 0.1246 0.1234 'International Tables Vol C Tables 4.2.6.8 and 6.1.1.4'

loop_
_geom_angle_atom_site_label_1
_geom_angle_atom_site_label_2
_geom_angle_atom_site_label_3
_geom_angle
O4 S1 O5 118.75(8)
O4 S1 N2 107.87(8)
O5 S1 N2 106.16(7)
O4 S1 C5 105.83(7)
O5 S1 C5 110.62(7)
N2 S1 C5 107.07(7)
C7 O1 H1 108.9(14)
C13 O6 C16 111.21(12)
S1 N2 H3 110.5(14)
S1 N2 H4 113.2(14)
H3 N2 H4 116(2)
C6 C5 C4 117.46(13)
C6 C5 S1 118.33(12)
C4 C5 S1 123.91(11)
C2 N1 C8 125.65(13)
C2 N1 H2 113.7(14)
C8 N1 H2 120.6(14)
C9 O3 C12 105.93(13)
C15 O7 C14 109.72(14)
C3 C4 C5 122.29(13)
C3 C4 Cl1 117.13(12)
C5 C4 Cl1 120.58(11)
O2 C7 O1 122.08(13)
O2 C7 C1 123.80(14)
O1 C7 C1 114.12(13)
C6 C1 C2 119.82(13)
C6 C1 C7 119.19(14)
C2 C1 C7 120.98(13)
N1 C2 C3 120.54(14)
N1 C2 C1 121.62(13)
C3 C2 C1 117.83(13)
C4 C3 C2 120.52(14)
C4 C3 H5 119.1(11)
C2 C3 H5 120.3(11)
C5 C6 C1 122.04(14)
C5 C6 H6 118.4(11)
C1 C6 H6 119.6(11)
N1 C8 C12 114.05(13)
N1 C8 H7 109.2(11)
C12 C8 H7 112.3(12)
N1 C8 H8 105.1(12)
C12 C8 H8 106.9(12)
H7 C8 H8 108.9(16)
C11 C12 O3 110.25(15)
C11 C12 C8 133.03(15)
O3 C12 C8 116.71(13)
O6 C13 C14 110.62(15)
O6 C13 H13A 109.1(12)
C14 C13 H13A 110.0(12)
O6 C13 H13B 109.9(12)
C14 C13 H13B 110.6(12)
H13A C13 H13B 106.7(18)
O6 C16 C15 110.50(14)
O6 C16 H16A 106.2(13)
C15 C16 H16A 110.8(13)
O6 C16 H16B 107.9(13)
C15 C16 H16B 111.2(13)
H16A C16 H16B 110.0(18)
C12 C11 C10 106.53(15)
C12 C11 H11 124.3(13)
C10 C11 H11 129.2(13)
O7 C15 C16 110.59(15)
O7 C15 H15A 109.1(14)
C16 C15 H15A 107.4(14)
O7 C15 H15B 106.1(13)
C16 C15 H15B 111.8(13)
H15A C15 H15B 111.8(19)
C9 C10 C11 106.42(16)
C9 C10 H10 126.3(14)
C11 C10 H10 127.2(14)
O7 C14 C13 110.12(15)
O7 C14 H14A 107.8(14)
C13 C14 H14A 111.5(14)
O7 C14 H14B 108.8(14)
C13 C14 H14B 109.0(13)
H14A C14 H14B 109.6(19)
C10 C9 O3 110.86(16)
C10 C9 H9 133.4(14)
O3 C9 H9 115.6(14)

loop_
_geom_bond_atom_site_label_1
_geom_bond_atom_site_label_2
_geom_bond_distance
Cl1 C4 1.7382(15)
S1 O4 1.4283(13)
S1 O5 1.4385(12)
S1 N2 1.6183(15)
S1 C5 1.7689(14)
O2 C7 1.2305(18)
O1 C7 1.3228(19)
O1 H1 0.83(2)
O6 C13 1.432(2)
O6 C16 1.444(2)
N2 H3 0.84(2)
N2 H4 0.85(2)
C5 C6 1.392(2)
C5 C4 1.404(2)
N1 C2 1.3498(18)
N1 C8 1.448(2)
N1 H2 0.83(2)
O3 C9 1.371(2)
O3 C12 1.3745(18)
O7 C15 1.426(2)
O7 C14 1.427(2)
C4 C3 1.376(2)
C7 C1 1.475(2)
C1 C6 1.3989(19)
C1 C2 1.423(2)
C2 C3 1.418(2)
C3 H5 0.96(2)
C6 H6 0.960(19)
C8 C12 1.492(2)
C8 H7 0.99(2)
C8 H8 0.97(2)
C12 C11 1.346(2)
C13 C14 1.505(3)
C13 H13A 1.01(2)
C13 H13B 0.98(2)
C16 C15 1.504(3)
C16 H16A 0.95(2)
C16 H16B 0.99(2)
C11 C10 1.430(3)
C11 H11 0.94(2)
C15 H15A 0.93(2)
C15 H15B 0.97(2)
C10 C9 1.338(3)
C10 H10 0.92(2)
C14 H14A 0.95(2)
C14 H14B 1.00(2)
C9 H9 0.95(2)

loop_
_geom_hbond_atom_site_label_D
_geom_hbond_atom_site_label_H
_geom_hbond_atom_site_label_A
_geom_hbond_distance_DH
_geom_hbond_distance_HA
_geom_hbond_distance_DA
_geom_hbond_angle_DHA
_geom_hbond_site_symmetry_A
N1 H2 O2 0.83(2) 1.97(2) 2.6661(18) 140.7(18) .
O1 H1 O6 0.83(2) 1.81(2) 2.6318(16) 174(2) .
N2 H4 Cl1 0.85(2) 3.02(2) 3.4571(15) 113.8(16) .
N2 H3 O2 0.84(2) 2.08(2) 2.9053(17) 165(2) 2_755
N2 H4 O5 0.85(2) 2.35(2) 3.181(2) 164.8(18) 2_665

loop_
_geom_torsion_atom_site_label_1
_geom_torsion_atom_site_label_2
_geom_torsion_atom_site_label_3
_geom_torsion_atom_site_label_4
_geom_torsion
O4 S1 C5 C6 5.37(14)
O5 S1 C5 C6 135.23(12)
N2 S1 C5 C6 -109.51(13)
O4 S1 C5 C4 178.95(13)
O5 S1 C5 C4 -51.20(15)
N2 S1 C5 C4 64.06(15)
C6 C5 C4 C3 1.5(2)
S1 C5 C4 C3 -172.08(12)
C6 C5 C4 Cl1 -178.96(11)
S1 C5 C4 Cl1 7.42(19)
O2 C7 C1 C6 178.15(14)
O1 C7 C1 C6 -1.6(2)
O2 C7 C1 C2 -0.9(2)
O1 C7 C1 C2 179.32(13)
C8 N1 C2 C3 -1.1(2)
C8 N1 C2 C1 179.67(15)
C6 C1 C2 N1 -178.74(14)
C7 C1 C2 N1 0.3(2)
C6 C1 C2 C3 2.0(2)
C7 C1 C2 C3 -178.92(14)
C5 C4 C3 C2 -0.9(2)
Cl1 C4 C3 C2 179.57(12)
N1 C2 C3 C4 179.86(14)
C1 C2 C3 C4 -0.9(2)
C4 C5 C6 C1 -0.4(2)
S1 C5 C6 C1 173.63(12)
C2 C1 C6 C5 -1.4(2)
C7 C1 C6 C5 179.50(14)
C2 N1 C8 C12 -86.43(19)
C9 O3 C12 C11 0.60(18)
C9 O3 C12 C8 -178.80(14)
N1 C8 C12 C11 -119.42(19)
N1 C8 C12 O3 59.80(18)
C16 O6 C13 C14 55.36(18)
C13 O6 C16 C15 -54.72(18)
O3 C12 C11 C10 -0.41(19)
C8 C12 C11 C10 178.86(17)
C14 O7 C15 C16 -59.68(19)
O6 C16 C15 O7 56.84(19)
C12 C11 C10 C9 0.1(2)
C15 O7 C14 C13 60.0(2)
O6 C13 C14 O7 -58.0(2)
C11 C10 C9 O3 0.3(2)
C12 O3 C9 C10 -0.57(19)
